data_7111518
loop_
_publ_author_name
'Luo, Qian'
'Wang, Chao'
'Zhang, Wen-Xiong'
'Xi, Zhenfeng'

_publ_section_title
;
 CuCl-mediated tandem CO insertion and annulation of
 1,4-dilithio-1,3-dienes: formation of multiply substituted
 cyclopentadienones and/or their head-to-head dimers
;
_journal_issue 13
_journal_name_full 'Chemical Communications'
_journal_page_first 1593
_journal_page_last 1595
_journal_paper_doi 10.1039/b719007g
_journal_year 2008
_chemical_formula_sum 'C34 H56 O2'
_chemical_formula_weight 496.79
_chemical_name_systematic
;
?
;
_space_group_IT_number 41
_symmetry_cell_setting orthorhombic
_symmetry_space_group_name_Hall 'A 2 -2ab'
_symmetry_space_group_name_H-M 'A b a 2'
_atom_sites_solution_hydrogens geom
_atom_sites_solution_primary direct
_atom_sites_solution_secondary difmap
_audit_creation_method SHELXL-97
_cell_angle_alpha 90.00
_cell_angle_beta 90.00
_cell_angle_gamma 90.00
_cell_formula_units_Z 8
_cell_length_a 19.655(4)
_cell_length_b 20.326(4)
_cell_length_c 16.036(3)
_cell_measurement_reflns_used 11916
_cell_measurement_temperature 293(2)
_cell_measurement_theta_max 25.02
_cell_measurement_theta_min 1.92
_cell_volume 6407(2)
_computing_cell_refinement Rapid-AUTO
_computing_data_collection 'Rapid-AUTO (Rigaku,2000)'
_computing_data_reduction 'CrystalStructure (Rigaku/MSC,2000)'
_computing_molecular_graphics 'Siemens SHELXTL V4.2,(Sheldrick,1990)'
_computing_publication_material SHELXL-97,(Sheldrick,1997)
_computing_structure_refinement SHELXL-97,(Sheldrick,1997)
_computing_structure_solution SHELXS-97,(Sheldrick,1997)
_diffrn_ambient_temperature 293(2)
_diffrn_detector_area_resol_mean 10.00
_diffrn_measured_fraction_theta_full 0.996
_diffrn_measured_fraction_theta_max 0.996
_diffrn_measurement_device_type 'Rigaku RAXIS RAPID IP'
_diffrn_measurement_method \W
_diffrn_radiation_monochromator graphite
_diffrn_radiation_source 'fine-focus sealed tube'
_diffrn_radiation_type MoK\a
_diffrn_radiation_wavelength 0.71073
_diffrn_reflns_av_R_equivalents 0.0506
_diffrn_reflns_av_sigmaI/netI 0.1090
_diffrn_reflns_limit_h_max 23
_diffrn_reflns_limit_h_min -23
_diffrn_reflns_limit_k_max 24
_diffrn_reflns_limit_k_min -24
_diffrn_reflns_limit_l_max 19
_diffrn_reflns_limit_l_min -19
_diffrn_reflns_number 11916
_diffrn_reflns_theta_full 25.02
_diffrn_reflns_theta_max 25.02
_diffrn_reflns_theta_min 1.92
_diffrn_standards_decay_% 0
_diffrn_standards_interval_count 0
_diffrn_standards_interval_time 0
_diffrn_standards_number 0
_exptl_absorpt_coefficient_mu 0.061
_exptl_absorpt_correction_T_max 0.989
_exptl_absorpt_correction_T_min 0.973
_exptl_absorpt_correction_type empirical
_exptl_absorpt_process_details
;
HIGASHI, T. (1995). Abscor-Empirical
Absorption Correction based on Fourier
Series Approximation.
Rigaku Corporation,Tokyo,Japan.
;
_exptl_crystal_colour colourless
_exptl_crystal_density_diffrn 1.030
_exptl_crystal_density_method 'not measured'
_exptl_crystal_description block
_exptl_crystal_F_000 2208
_exptl_crystal_size_max 0.45
_exptl_crystal_size_mid 0.20
_exptl_crystal_size_min 0.18
_refine_diff_density_max 0.398
_refine_diff_density_min -0.167
_refine_diff_density_rms 0.034
_refine_ls_abs_structure_details 'Flack H D (1983), Acta Cryst. A39, 876-881'
_refine_ls_abs_structure_Flack -1(3)
_refine_ls_extinction_coef 0.0044(2)
_refine_ls_extinction_expression Fc^*^=kFc[1+0.001xFc^2^\l^3^/sin(2\q)]^-1/4^
_refine_ls_extinction_method SHELXL
_refine_ls_goodness_of_fit_ref 0.985
_refine_ls_hydrogen_treatment constr
_refine_ls_matrix_type full
_refine_ls_number_parameters 334
_refine_ls_number_reflns 2929
_refine_ls_number_restraints 2
_refine_ls_restrained_S_all 0.984
_refine_ls_R_factor_all 0.1280
_refine_ls_R_factor_gt 0.0527
_refine_ls_shift/su_max 0.000
_refine_ls_shift/su_mean 0.000
_refine_ls_structure_factor_coef Fsqd
_refine_ls_weighting_details 'calc w=1/[\s^2^(Fo^2^)+(0.0400P)^2^+0.0000P] where P=(Fo^2^+2Fc^2^)/3'
_refine_ls_weighting_scheme calc
_refine_ls_wR_factor_gt 0.1108
_refine_ls_wR_factor_ref 0.1210
_reflns_number_gt 1209
_reflns_number_total 2929
_reflns_threshold_expression >2sigma(I)
_cod_data_source_file b719007gsup1.cif
_cod_data_source_block 3a
_cod_original_sg_symbol_H-M Aba2
_cod_database_code 7111518

loop_
_symmetry_equiv_pos_as_xyz
'x, y, z'
'-x, -y, z'
'x+1/2, -y+1/2, z'
'-x+1/2, y+1/2, z'
'x, y+1/2, z+1/2'
'-x, -y+1/2, z+1/2'
'x+1/2, -y+1, z+1/2'
'-x+1/2, y+1, z+1/2'

loop_
_atom_site_label
_atom_site_type_symbol
_atom_site_fract_x
_atom_site_fract_y
_atom_site_fract_z
_atom_site_U_iso_or_equiv
_atom_site_adp_type
_atom_site_occupancy
_atom_site_symmetry_multiplicity
_atom_site_calc_flag
_atom_site_refinement_flags
O1 O 0.2532(3) 0.41123(19) 0.1063(3) 0.0841(13) Uani 1 1 d .
O2 O 0.1021(2) 0.2501(2) 0.1883(2) 0.0839(14) Uani 1 1 d .
C1 C 0.2426(3) 0.4179(3) 0.1816(4) 0.0567(16) Uani 1 1 d .
C2 C 0.2874(3) 0.4505(2) 0.2402(4) 0.0477(14) Uani 1 1 d .
C3 C 0.2596(3) 0.4480(2) 0.3175(3) 0.0450(13) Uani 1 1 d .
C4 C 0.1895(2) 0.4163(2) 0.3174(3) 0.0460(14) Uani 1 1 d .
C5 C 0.1793(3) 0.3921(3) 0.2264(3) 0.0492(15) Uani 1 1 d .
C6 C 0.1886(3) 0.3172(3) 0.2545(3) 0.0462(14) Uani 1 1 d .
C7 C 0.1227(3) 0.2791(3) 0.2503(4) 0.0586(17) Uani 1 1 d .
C8 C 0.0873(3) 0.2830(3) 0.3299(3) 0.0546(15) Uani 1 1 d .
C9 C 0.1238(3) 0.3183(3) 0.3834(3) 0.0493(15) Uani 1 1 d .
C10 C 0.1914(2) 0.3406(2) 0.3481(3) 0.0419(13) Uani 1 1 d .
C11 C 0.3540(3) 0.4768(3) 0.2113(4) 0.0614(17) Uani 1 1 d .
H11A H 0.3756 0.4443 0.1759 0.074 Uiso 1 1 calc R
H11B H 0.3831 0.4835 0.2594 0.074 Uiso 1 1 calc R
C12 C 0.3484(3) 0.5416(3) 0.1632(4) 0.081(2) Uani 1 1 d .
H12A H 0.3166 0.5359 0.1175 0.097 Uiso 1 1 calc R
H12B H 0.3303 0.5751 0.1999 0.097 Uiso 1 1 calc R
C13 C 0.4165(4) 0.5650(4) 0.1283(5) 0.132(3) Uani 1 1 d .
H13A H 0.4473 0.5736 0.1734 0.198 Uiso 1 1 calc R
H13B H 0.4097 0.6046 0.0967 0.198 Uiso 1 1 calc R
H13C H 0.4352 0.5317 0.0927 0.198 Uiso 1 1 calc R
C14 C 0.2932(2) 0.4732(2) 0.3956(3) 0.0523(15) Uani 1 1 d .
H14A H 0.3370 0.4517 0.4009 0.063 Uiso 1 1 calc R
H14B H 0.2658 0.4595 0.4428 0.063 Uiso 1 1 calc R
C15 C 0.3047(3) 0.5466(3) 0.4029(4) 0.094(2) Uani 1 1 d .
H15A H 0.3330 0.5609 0.3567 0.112 Uiso 1 1 calc R
H15B H 0.2612 0.5688 0.3978 0.112 Uiso 1 1 calc R
C16 C 0.3375(4) 0.5674(3) 0.4826(4) 0.106(3) Uani 1 1 d .
H16A H 0.3094 0.5543 0.5287 0.159 Uiso 1 1 calc R
H16B H 0.3428 0.6143 0.4831 0.159 Uiso 1 1 calc R
H16C H 0.3813 0.5469 0.4874 0.159 Uiso 1 1 calc R
C17 C 0.1367(2) 0.4612(2) 0.3582(3) 0.0526(15) Uani 1 1 d .
H17A H 0.1472 0.4646 0.4171 0.063 Uiso 1 1 calc R
H17B H 0.0924 0.4403 0.3534 0.063 Uiso 1 1 calc R
C18 C 0.1315(3) 0.5308(3) 0.3223(5) 0.088(2) Uani 1 1 d .
H18A H 0.1754 0.5521 0.3273 0.105 Uiso 1 1 calc R
H18B H 0.1206 0.5278 0.2634 0.105 Uiso 1 1 calc R
C19 C 0.0794(4) 0.5723(3) 0.3641(6) 0.132(3) Uani 1 1 d .
H19A H 0.0352 0.5532 0.3561 0.198 Uiso 1 1 calc R
H19B H 0.0802 0.6157 0.3405 0.198 Uiso 1 1 calc R
H19C H 0.0892 0.5748 0.4226 0.198 Uiso 1 1 calc R
C20 C 0.1111(5) 0.4100(3) 0.1820(4) 0.117(3) Uani 1 1 d .
H20A H 0.0753 0.3976 0.2208 0.140 Uiso 1 1 calc R
H20B H 0.1102 0.4576 0.1790 0.140 Uiso 1 1 calc R
C21 C 0.0892(4) 0.3877(5) 0.1035(8) 0.222(6) Uani 1 1 d D
H21A H 0.1008 0.3416 0.0977 0.266 Uiso 1 1 calc R
H21B H 0.1135 0.4118 0.0605 0.266 Uiso 1 1 calc R
C22 C 0.0123(4) 0.3962(6) 0.0896(7) 0.196(6) Uani 1 1 d D
H22A H -0.0097 0.3542 0.0943 0.294 Uiso 1 1 calc R
H22B H 0.0044 0.4140 0.0350 0.294 Uiso 1 1 calc R
H22C H -0.0057 0.4256 0.1309 0.294 Uiso 1 1 calc R
C23 C 0.2476(3) 0.2803(3) 0.2130(3) 0.0596(16) Uani 1 1 d .
H23A H 0.2462 0.2897 0.1537 0.071 Uiso 1 1 calc R
H23B H 0.2898 0.2984 0.2344 0.071 Uiso 1 1 calc R
C24 C 0.2502(5) 0.2068(3) 0.2237(5) 0.114(3) Uani 1 1 d .
H24A H 0.2514 0.1971 0.2829 0.137 Uiso 1 1 calc R
H24B H 0.2084 0.1883 0.2015 0.137 Uiso 1 1 calc R
C25 C 0.3078(4) 0.1737(3) 0.1837(5) 0.114(3) Uani 1 1 d .
H25A H 0.3496 0.1909 0.2057 0.171 Uiso 1 1 calc R
H25B H 0.3061 0.1812 0.1246 0.171 Uiso 1 1 calc R
H25C H 0.3053 0.1273 0.1946 0.171 Uiso 1 1 calc R
C26 C 0.0194(3) 0.2486(3) 0.3381(4) 0.0686(18) Uani 1 1 d .
H26A H -0.0079 0.2582 0.2893 0.082 Uiso 1 1 calc R
H26B H -0.0043 0.2660 0.3864 0.082 Uiso 1 1 calc R
C27 C 0.0261(3) 0.1745(3) 0.3473(4) 0.092(2) Uani 1 1 d .
H27A H 0.0528 0.1577 0.3011 0.111 Uiso 1 1 calc R
H27B H 0.0507 0.1649 0.3983 0.111 Uiso 1 1 calc R
C28 C -0.0416(3) 0.1386(4) 0.3493(5) 0.134(3) Uani 1 1 d .
H28A H -0.0672 0.1526 0.3971 0.200 Uiso 1 1 calc R
H28B H -0.0337 0.0920 0.3526 0.200 Uiso 1 1 calc R
H28C H -0.0667 0.1484 0.2995 0.200 Uiso 1 1 calc R
C29 C 0.1014(3) 0.3367(3) 0.4716(4) 0.0725(19) Uani 1 1 d .
H29A H 0.1384 0.3605 0.4980 0.087 Uiso 1 1 calc R
H29B H 0.0633 0.3668 0.4671 0.087 Uiso 1 1 calc R
C30 C 0.0815(5) 0.2832(4) 0.5268(4) 0.131(3) Uani 1 1 d .
H30A H 0.1201 0.2541 0.5346 0.157 Uiso 1 1 calc R
H30B H 0.0455 0.2580 0.5003 0.157 Uiso 1 1 calc R
C31 C 0.0569(3) 0.3063(4) 0.6111(4) 0.116(3) Uani 1 1 d .
H31A H 0.0935 0.3277 0.6399 0.173 Uiso 1 1 calc R
H31B H 0.0418 0.2691 0.6430 0.173 Uiso 1 1 calc R
H31C H 0.0200 0.3366 0.6039 0.173 Uiso 1 1 calc R
C32 C 0.2516(3) 0.3213(2) 0.4041(3) 0.0552(15) Uani 1 1 d .
H32A H 0.2517 0.3500 0.4525 0.066 Uiso 1 1 calc R
H32B H 0.2934 0.3293 0.3737 0.066 Uiso 1 1 calc R
C33 C 0.2520(4) 0.2492(3) 0.4349(5) 0.094(2) Uani 1 1 d .
H33A H 0.2163 0.2437 0.4761 0.112 Uiso 1 1 calc R
H33B H 0.2415 0.2205 0.3882 0.112 Uiso 1 1 calc R
C34 C 0.3175(4) 0.2281(3) 0.4719(5) 0.094(2) Uani 1 1 d .
H34A H 0.3527 0.2308 0.4306 0.140 Uiso 1 1 calc R
H34B H 0.3136 0.1836 0.4912 0.140 Uiso 1 1 calc R
H34C H 0.3286 0.2564 0.5179 0.140 Uiso 1 1 calc R

loop_
_atom_site_aniso_label
_atom_site_aniso_U_11
_atom_site_aniso_U_22
_atom_site_aniso_U_33
_atom_site_aniso_U_23
_atom_site_aniso_U_13
_atom_site_aniso_U_12
O1 0.127(4) 0.076(3) 0.050(3) -0.001(2) 0.008(3) -0.022(3)
O2 0.098(3) 0.091(3) 0.063(3) -0.018(3) -0.007(3) -0.039(3)
C1 0.078(5) 0.046(4) 0.046(4) 0.004(3) 0.004(4) -0.004(4)
C2 0.052(4) 0.035(3) 0.057(4) 0.004(3) 0.005(3) 0.000(3)
C3 0.050(3) 0.034(3) 0.051(3) -0.003(3) 0.001(3) -0.002(3)
C4 0.050(3) 0.040(3) 0.048(3) -0.003(3) 0.003(3) -0.002(3)
C5 0.060(4) 0.050(4) 0.037(3) 0.000(3) -0.014(3) -0.002(3)
C6 0.050(4) 0.047(3) 0.042(3) -0.003(3) 0.003(3) -0.009(3)
C7 0.070(5) 0.047(4) 0.059(4) -0.007(3) 0.000(4) -0.007(3)
C8 0.056(3) 0.048(4) 0.060(4) 0.003(3) 0.005(4) -0.007(3)
C9 0.049(4) 0.054(4) 0.045(3) -0.004(3) 0.000(3) -0.011(3)
C10 0.050(3) 0.037(3) 0.039(3) -0.002(3) -0.002(3) -0.004(3)
C11 0.059(4) 0.052(4) 0.073(4) 0.007(3) 0.011(3) 0.000(3)
C12 0.073(5) 0.062(5) 0.107(5) 0.023(4) 0.016(4) -0.012(4)
C13 0.125(7) 0.133(8) 0.138(8) 0.029(6) 0.030(6) -0.032(6)
C14 0.054(4) 0.050(4) 0.052(4) -0.004(3) 0.002(3) -0.007(3)
C15 0.138(6) 0.047(4) 0.096(5) 0.004(4) -0.031(5) -0.025(4)
C16 0.153(7) 0.081(5) 0.084(5) -0.016(4) -0.025(5) -0.050(5)
C17 0.046(3) 0.050(4) 0.062(4) -0.007(3) 0.008(3) 0.001(3)
C18 0.086(5) 0.049(4) 0.128(6) 0.006(4) 0.008(5) 0.013(4)
C19 0.102(5) 0.084(5) 0.210(9) 0.000(6) 0.048(6) 0.036(5)
C20 0.220(9) 0.052(5) 0.079(6) -0.003(4) -0.080(6) 0.003(5)
C21 0.41(2) 0.104(9) 0.147(11) 0.031(8) -0.023(13) -0.004(11)
C22 0.104(7) 0.251(13) 0.234(12) -0.023(10) -0.129(8) 0.024(8)
C23 0.081(4) 0.049(4) 0.049(3) -0.006(3) 0.005(3) 0.000(4)
C24 0.166(7) 0.057(5) 0.120(6) 0.008(5) 0.065(6) 0.022(6)
C25 0.163(7) 0.071(5) 0.108(6) 0.001(5) 0.028(6) 0.043(5)
C26 0.056(4) 0.080(5) 0.070(5) 0.000(4) 0.003(3) -0.011(4)
C27 0.087(5) 0.087(5) 0.104(6) -0.015(5) 0.014(4) -0.028(4)
C28 0.119(6) 0.133(7) 0.149(8) -0.003(6) 0.004(6) -0.097(5)
C29 0.081(5) 0.069(5) 0.067(4) 0.000(4) 0.006(4) -0.023(4)
C30 0.209(10) 0.123(7) 0.063(5) -0.008(5) 0.006(6) -0.048(7)
C31 0.123(6) 0.157(8) 0.067(5) -0.014(5) 0.039(5) -0.030(6)
C32 0.065(4) 0.048(3) 0.053(3) -0.001(3) 0.011(3) 0.002(3)
C33 0.125(6) 0.056(4) 0.100(5) 0.016(4) -0.035(5) -0.002(5)
C34 0.109(6) 0.064(4) 0.107(5) 0.018(4) -0.032(5) 0.019(4)

loop_
_atom_type_symbol
_atom_type_description
_atom_type_scat_dispersion_real
_atom_type_scat_dispersion_imag
_atom_type_scat_source
C C 0.0033 0.0016 'International Tables Vol C Tables 4.2.6.8 and 6.1.1.4'
H H 0.0000 0.0000 'International Tables Vol C Tables 4.2.6.8 and 6.1.1.4'
O O 0.0106 0.0060 'International Tables Vol C Tables 4.2.6.8 and 6.1.1.4'

loop_
_geom_angle_atom_site_label_1
_geom_angle_atom_site_label_2
_geom_angle_atom_site_label_3
_geom_angle
O1 C1 C2 125.7(6)
O1 C1 C5 124.1(5)
C2 C1 C5 110.3(5)
C3 C2 C1 109.4(5)
C3 C2 C11 130.7(5)
C1 C2 C11 119.8(5)
C2 C3 C14 124.9(5)
C2 C3 C4 112.3(5)
C14 C3 C4 122.8(5)
C3 C4 C17 111.2(4)
C3 C4 C5 104.6(4)
C17 C4 C5 120.2(4)
C3 C4 C10 112.4(4)
C17 C4 C10 117.0(4)
C5 C4 C10 89.3(4)
C1 C5 C4 103.2(4)
C1 C5 C20 113.9(5)
C4 C5 C20 117.8(5)
C1 C5 C6 111.4(4)
C4 C5 C6 91.2(4)
C20 C5 C6 116.6(4)
C7 C6 C23 112.2(5)
C7 C6 C10 103.1(4)
C23 C6 C10 122.2(4)
C7 C6 C5 112.2(4)
C23 C6 C5 115.5(4)
C10 C6 C5 89.2(4)
O2 C7 C8 125.4(6)
O2 C7 C6 124.5(5)
C8 C7 C6 110.0(5)
C9 C8 C7 109.7(5)
C9 C8 C26 132.1(5)
C7 C8 C26 118.2(5)
C8 C9 C10 113.2(5)
C8 C9 C29 125.0(5)
C10 C9 C29 121.8(5)
C9 C10 C32 112.3(4)
C9 C10 C6 103.6(4)
C32 C10 C6 120.6(4)
C9 C10 C4 112.2(4)
C32 C10 C4 116.1(4)
C6 C10 C4 89.8(3)
C2 C11 C12 113.8(5)
C2 C11 H11A 108.8
C12 C11 H11A 108.8
C2 C11 H11B 108.8
C12 C11 H11B 108.8
H11A C11 H11B 107.7
C13 C12 C11 113.0(5)
C13 C12 H12A 109.0
C11 C12 H12A 109.0
C13 C12 H12B 109.0
C11 C12 H12B 109.0
H12A C12 H12B 107.8
C12 C13 H13A 109.5
C12 C13 H13B 109.5
H13A C13 H13B 109.5
C12 C13 H13C 109.5
H13A C13 H13C 109.5
H13B C13 H13C 109.5
C3 C14 C15 117.7(5)
C3 C14 H14A 107.9
C15 C14 H14A 107.9
C3 C14 H14B 107.9
C15 C14 H14B 107.9
H14A C14 H14B 107.2
C16 C15 C14 114.1(5)
C16 C15 H15A 108.7
C14 C15 H15A 108.7
C16 C15 H15B 108.7
C14 C15 H15B 108.7
H15A C15 H15B 107.6
C15 C16 H16A 109.5
C15 C16 H16B 109.5
H16A C16 H16B 109.5
C15 C16 H16C 109.5
H16A C16 H16C 109.5
H16B C16 H16C 109.5
C4 C17 C18 115.9(5)
C4 C17 H17A 108.3
C18 C17 H17A 108.3
C4 C17 H17B 108.3
C18 C17 H17B 108.3
H17A C17 H17B 107.4
C19 C18 C17 113.7(6)
C19 C18 H18A 108.8
C17 C18 H18A 108.8
C19 C18 H18B 108.8
C17 C18 H18B 108.8
H18A C18 H18B 107.7
C18 C19 H19A 109.5
C18 C19 H19B 109.5
H19A C19 H19B 109.5
C18 C19 H19C 109.5
H19A C19 H19C 109.5
H19B C19 H19C 109.5
C21 C20 C5 126.6(7)
C21 C20 H20A 105.7
C5 C20 H20A 105.7
C21 C20 H20B 105.7
C5 C20 H20B 105.7
H20A C20 H20B 106.1
C20 C21 C22 113.2(10)
C20 C21 H21A 108.9
C22 C21 H21A 108.9
C20 C21 H21B 108.9
C22 C21 H21B 108.9
H21A C21 H21B 107.8
C21 C22 H22A 109.5
C21 C22 H22B 109.5
H22A C22 H22B 109.5
C21 C22 H22C 109.5
H22A C22 H22C 109.5
H22B C22 H22C 109.5
C24 C23 C6 117.5(6)
C24 C23 H23A 107.9
C6 C23 H23A 107.9
C24 C23 H23B 107.9
C6 C23 H23B 107.9
H23A C23 H23B 107.2
C25 C24 C23 115.7(6)
C25 C24 H24A 108.4
C23 C24 H24A 108.4
C25 C24 H24B 108.4
C23 C24 H24B 108.4
H24A C24 H24B 107.4
C24 C25 H25A 109.5
C24 C25 H25B 109.5
H25A C25 H25B 109.5
C24 C25 H25C 109.5
H25A C25 H25C 109.5
H25B C25 H25C 109.5
C8 C26 C27 113.0(5)
C8 C26 H26A 109.0
C27 C26 H26A 109.0
C8 C26 H26B 109.0
C27 C26 H26B 109.0
H26A C26 H26B 107.8
C28 C27 C26 113.8(6)
C28 C27 H27A 108.8
C26 C27 H27A 108.8
C28 C27 H27B 108.8
C26 C27 H27B 108.8
H27A C27 H27B 107.7
C27 C28 H28A 109.5
C27 C28 H28B 109.5
H28A C28 H28B 109.5
C27 C28 H28C 109.5
H28A C28 H28C 109.5
H28B C28 H28C 109.5
C30 C29 C9 117.2(6)
C30 C29 H29A 108.0
C9 C29 H29A 108.0
C30 C29 H29B 108.0
C9 C29 H29B 108.0
H29A C29 H29B 107.2
C29 C30 C31 113.5(7)
C29 C30 H30A 108.9
C31 C30 H30A 108.9
C29 C30 H30B 108.9
C31 C30 H30B 108.9
H30A C30 H30B 107.7
C30 C31 H31A 109.5
C30 C31 H31B 109.5
H31A C31 H31B 109.5
C30 C31 H31C 109.5
H31A C31 H31C 109.5
H31B C31 H31C 109.5
C10 C32 C33 115.6(5)
C10 C32 H32A 108.4
C33 C32 H32A 108.4
C10 C32 H32B 108.4
C33 C32 H32B 108.4
H32A C32 H32B 107.4
C34 C33 C32 113.9(6)
C34 C33 H33A 108.8
C32 C33 H33A 108.8
C34 C33 H33B 108.8
C32 C33 H33B 108.8
H33A C33 H33B 107.7
C33 C34 H34A 109.5
C33 C34 H34B 109.5
H34A C34 H34B 109.5
C33 C34 H34C 109.5
H34A C34 H34C 109.5
H34B C34 H34C 109.5

loop_
_geom_bond_atom_site_label_1
_geom_bond_atom_site_label_2
_geom_bond_distance
O1 C1 1.233(6)
O2 C7 1.226(6)
C1 C2 1.449(7)
C1 C5 1.529(7)
C2 C3 1.354(7)
C2 C11 1.488(7)
C3 C14 1.506(7)
C3 C4 1.522(7)
C4 C17 1.529(6)
C4 C5 1.552(7)
C4 C10 1.616(7)
C5 C20 1.561(8)
C5 C6 1.598(7)
C6 C7 1.510(7)
C6 C23 1.533(7)
C6 C10 1.575(7)
C7 C8 1.456(7)
C8 C9 1.328(6)
C8 C26 1.512(7)
C9 C10 1.514(6)
C9 C29 1.528(7)
C10 C32 1.536(7)
C11 C12 1.530(7)
C11 H11A 0.9700
C11 H11B 0.9700
C12 C13 1.527(8)
C12 H12A 0.9700
C12 H12B 0.9700
C13 H13A 0.9600
C13 H13B 0.9600
C13 H13C 0.9600
C14 C15 1.513(7)
C14 H14A 0.9700
C14 H14B 0.9700
C15 C16 1.493(8)
C15 H15A 0.9700
C15 H15B 0.9700
C16 H16A 0.9600
C16 H16B 0.9600
C16 H16C 0.9600
C17 C18 1.530(7)
C17 H17A 0.9700
C17 H17B 0.9700
C18 C19 1.486(8)
C18 H18A 0.9700
C18 H18B 0.9700
C19 H19A 0.9600
C19 H19B 0.9600
C19 H19C 0.9600
C20 C21 1.406(13)
C20 H20A 0.9700
C20 H20B 0.9700
C21 C22 1.538(2)
C21 H21A 0.9700
C21 H21B 0.9700
C22 H22A 0.9600
C22 H22B 0.9600
C22 H22C 0.9600
C23 C24 1.505(7)
C23 H23A 0.9700
C23 H23B 0.9700
C24 C25 1.465(8)
C24 H24A 0.9700
C24 H24B 0.9700
C25 H25A 0.9600
C25 H25B 0.9600
C25 H25C 0.9600
C26 C27 1.520(8)
C26 H26A 0.9700
C26 H26B 0.9700
C27 C28 1.517(7)
C27 H27A 0.9700
C27 H27B 0.9700
C28 H28A 0.9600
C28 H28B 0.9600
C28 H28C 0.9600
C29 C30 1.456(8)
C29 H29A 0.9700
C29 H29B 0.9700
C30 C31 1.509(9)
C30 H30A 0.9700
C30 H30B 0.9700
C31 H31A 0.9600
C31 H31B 0.9600
C31 H31C 0.9600
C32 C33 1.546(7)
C32 H32A 0.9700
C32 H32B 0.9700
C33 C34 1.481(9)
C33 H33A 0.9700
C33 H33B 0.9700
C34 H34A 0.9600
C34 H34B 0.9600
C34 H34C 0.9600

loop_
_geom_torsion_atom_site_label_1
_geom_torsion_atom_site_label_2
_geom_torsion_atom_site_label_3
_geom_torsion_atom_site_label_4
_geom_torsion
O1 C1 C2 C3 -179.6(5)
C5 C1 C2 C3 0.3(6)
O1 C1 C2 C11 -2.7(9)
C5 C1 C2 C11 177.2(4)
C1 C2 C3 C14 176.3(5)
C11 C2 C3 C14 -0.1(9)
C1 C2 C3 C4 -3.6(6)
C11 C2 C3 C4 180.0(5)
C2 C3 C4 C17 -125.8(5)
C14 C3 C4 C17 54.2(6)
C2 C3 C4 C5 5.3(6)
C14 C3 C4 C5 -174.6(5)
C2 C3 C4 C10 100.8(5)
C14 C3 C4 C10 -79.2(6)
O1 C1 C5 C4 -177.2(5)
C2 C1 C5 C4 2.9(6)
O1 C1 C5 C20 -48.4(8)
C2 C1 C5 C20 131.8(5)
O1 C1 C5 C6 86.1(7)
C2 C1 C5 C6 -93.7(5)
C3 C4 C5 C1 -4.6(5)
C17 C4 C5 C1 121.1(5)
C10 C4 C5 C1 -117.7(4)
C3 C4 C5 C20 -131.1(5)
C17 C4 C5 C20 -5.4(7)
C10 C4 C5 C20 115.8(5)
C3 C4 C5 C6 107.7(4)
C17 C4 C5 C6 -126.6(4)
C10 C4 C5 C6 -5.3(4)
C1 C5 C6 C7 -146.0(5)
C4 C5 C6 C7 109.3(5)
C20 C5 C6 C7 -12.8(7)
C1 C5 C6 C23 -15.6(6)
C4 C5 C6 C23 -120.3(5)
C20 C5 C6 C23 117.6(6)
C1 C5 C6 C10 110.1(4)
C4 C5 C6 C10 5.4(4)
C20 C5 C6 C10 -116.7(5)
C23 C6 C7 O2 -43.7(8)
C10 C6 C7 O2 -177.1(5)
C5 C6 C7 O2 88.3(7)
C23 C6 C7 C8 137.3(5)
C10 C6 C7 C8 3.9(6)
C5 C6 C7 C8 -90.7(5)
O2 C7 C8 C9 -179.9(6)
C6 C7 C8 C9 -0.9(6)
O2 C7 C8 C26 0.2(9)
C6 C7 C8 C26 179.2(5)
C7 C8 C9 C10 -2.8(6)
C26 C8 C9 C10 177.1(5)
C7 C8 C9 C29 176.1(5)
C26 C8 C9 C29 -3.9(10)
C8 C9 C10 C32 -126.6(5)
C29 C9 C10 C32 54.5(6)
C8 C9 C10 C6 5.1(6)
C29 C9 C10 C6 -173.9(5)
C8 C9 C10 C4 100.5(5)
C29 C9 C10 C4 -78.5(6)
C7 C6 C10 C9 -5.1(5)
C23 C6 C10 C9 -132.4(5)
C5 C6 C10 C9 107.6(4)
C7 C6 C10 C32 121.6(5)
C23 C6 C10 C32 -5.8(7)
C5 C6 C10 C32 -125.8(4)
C7 C6 C10 C4 -117.9(4)
C23 C6 C10 C4 114.8(5)
C5 C6 C10 C4 -5.2(4)
C3 C4 C10 C9 155.2(5)
C17 C4 C10 C9 24.7(6)
C5 C4 C10 C9 -99.2(4)
C3 C4 C10 C32 24.2(6)
C17 C4 C10 C32 -106.3(5)
C5 C4 C10 C32 129.7(4)
C3 C4 C10 C6 -100.1(4)
C17 C4 C10 C6 129.3(4)
C5 C4 C10 C6 5.4(4)
C3 C2 C11 C12 -106.9(7)
C1 C2 C11 C12 77.0(6)
C2 C11 C12 C13 -175.5(6)
C2 C3 C14 C15 66.2(7)
C4 C3 C14 C15 -113.8(6)
C3 C14 C15 C16 179.4(6)
C3 C4 C17 C18 54.4(6)
C5 C4 C17 C18 -68.2(7)
C10 C4 C17 C18 -174.5(5)
C4 C17 C18 C19 180.0(6)
C1 C5 C20 C21 65.5(10)
C4 C5 C20 C21 -173.4(8)
C6 C5 C20 C21 -66.6(10)
C5 C20 C21 C22 162.0(8)
C7 C6 C23 C24 -37.6(8)
C10 C6 C23 C24 85.6(8)
C5 C6 C23 C24 -168.0(6)
C6 C23 C24 C25 -179.4(6)
C9 C8 C26 C27 -103.9(8)
C7 C8 C26 C27 76.0(7)
C8 C26 C27 C28 -175.8(6)
C8 C9 C29 C30 55.0(9)
C10 C9 C29 C30 -126.2(7)
C9 C29 C30 C31 -177.2(6)
C9 C10 C32 C33 47.6(6)
C6 C10 C32 C33 -75.0(6)
C4 C10 C32 C33 178.6(5)
C10 C32 C33 C34 166.7(6)
